data_4114475
loop_
_publ_author_name
'Antonio Ram\'irez'
'Emil Lobkovsky'
'David B. Collum'

_publ_section_title
;
 Hemilabile Ligands in Organolithium Chemistry: Substituent Effects on
 Lithium Ion Chelation
;
_journal_name_full 'Journal of the American Chemical Society'
_journal_page_first 15376
_journal_page_last 15387
_journal_paper_doi 10.1021/ja030322d
_journal_volume 125
_journal_year 2003
_chemical_formula_sum 'C12 H12 B F4 Li O6'
_chemical_formula_weight 345.97
_chemical_name_systematic
;
 ?
;
_space_group_IT_number 14
_symmetry_cell_setting monoclinic
_symmetry_space_group_name_Hall '-P 2yn'
_symmetry_space_group_name_H-M 'P 1 21/n 1'
_atom_sites_solution_hydrogens difmap
_atom_sites_solution_primary direct
_atom_sites_solution_secondary difmap
_audit_creation_method SHELXL-97
_cell_angle_alpha 90.00
_cell_angle_beta 91.507(2)
_cell_angle_gamma 90.00
_cell_formula_units_Z 4
_cell_length_a 7.8788(2)
_cell_length_b 13.4921(3)
_cell_length_c 12.9381(3)
_cell_measurement_temperature 173(2)
_cell_volume 1374.86(6)
_computing_cell_refinement SAINT+
_computing_data_collection SMART
_computing_data_reduction SAINT+
_computing_molecular_graphics SHELXTL
_computing_publication_material SHELXTL
_computing_structure_refinement 'SHELXL-97 (Sheldrick, 1997)'
_computing_structure_solution 'SHELXS-97 (Sheldrick, 1990)'
_diffrn_ambient_temperature 173(2)
_diffrn_measured_fraction_theta_full 0.998
_diffrn_measured_fraction_theta_max 0.998
_diffrn_measurement_device_type 'Bruker 1K CCD'
_diffrn_measurement_method '0.3 deg. omega & phi scans'
_diffrn_radiation_monochromator graphite
_diffrn_radiation_source 'fine-focus sealed tube'
_diffrn_radiation_type MoK\a
_diffrn_radiation_wavelength 0.71073
_diffrn_reflns_av_R_equivalents 0.0379
_diffrn_reflns_av_sigmaI/netI 0.0312
_diffrn_reflns_limit_h_max 9
_diffrn_reflns_limit_h_min -9
_diffrn_reflns_limit_k_max 14
_diffrn_reflns_limit_k_min -16
_diffrn_reflns_limit_l_max 16
_diffrn_reflns_limit_l_min -14
_diffrn_reflns_number 8954
_diffrn_reflns_theta_full 26.37
_diffrn_reflns_theta_max 26.37
_diffrn_reflns_theta_min 2.99
_exptl_absorpt_coefficient_mu 0.162
_exptl_absorpt_correction_T_max 0.9531
_exptl_absorpt_correction_T_min 0.8236
_exptl_absorpt_correction_type SADABS
_exptl_crystal_colour colorless
_exptl_crystal_density_diffrn 1.671
_exptl_crystal_description block
_exptl_crystal_F_000 704
_exptl_crystal_size_max 0.50
_exptl_crystal_size_mid 0.30
_exptl_crystal_size_min 0.30
_refine_diff_density_max 0.323
_refine_diff_density_min -0.337
_refine_diff_density_rms 0.061
_refine_ls_extinction_method none
_refine_ls_goodness_of_fit_ref 1.005
_refine_ls_hydrogen_treatment isotropic
_refine_ls_matrix_type full
_refine_ls_number_parameters 243
_refine_ls_number_reflns 2804
_refine_ls_number_restraints 0
_refine_ls_restrained_S_all 1.005
_refine_ls_R_factor_all 0.0592
_refine_ls_R_factor_gt 0.0467
_refine_ls_shift/su_max 0.627
_refine_ls_shift/su_mean 0.122
_refine_ls_structure_factor_coef Fsqd
_refine_ls_weighting_details 'calc w=1/[\s^2^(Fo^2^)+(0.1000P)^2^+0.0000P] where P=(Fo^2^+2Fc^2^)/3'
_refine_ls_weighting_scheme calc
_refine_ls_wR_factor_gt 0.1285
_refine_ls_wR_factor_ref 0.1366
_reflns_number_gt 2272
_reflns_number_total 2804
_reflns_threshold_expression >2sigma(I)
_cod_data_source_file ja030322d_si2_2.cif
_cod_data_source_block anton2
_cod_database_code 4114475

loop_
_symmetry_equiv_pos_as_xyz
'x, y, z'
'-x+1/2, y+1/2, -z+1/2'
'-x, -y, -z'
'x-1/2, -y-1/2, z-1/2'

loop_
_atom_site_label
_atom_site_type_symbol
_atom_site_fract_x
_atom_site_fract_y
_atom_site_fract_z
_atom_site_U_iso_or_equiv
_atom_site_adp_type
_atom_site_occupancy
_atom_site_symmetry_multiplicity
_atom_site_calc_flag
F1 F -0.01041(14) 0.32902(8) 0.83159(8) 0.0505(3) Uani 1 1 d
F2 F -0.19241(13) 0.23382(9) 0.91943(9) 0.0490(3) Uani 1 1 d
F3 F 0.08327(14) 0.18890(9) 0.91102(10) 0.0574(4) Uani 1 1 d
F4 F -0.09088(16) 0.17787(9) 0.76925(9) 0.0566(4) Uani 1 1 d
O1 O 0.37477(13) 0.39146(8) 0.72971(8) 0.0306(3) Uani 1 1 d
O2 O 0.29941(14) 0.42569(8) 0.92771(8) 0.0338(3) Uani 1 1 d
O3 O 0.08427(13) 0.56675(8) 0.80317(8) 0.0305(3) Uani 1 1 d
O4 O 0.02261(12) 0.44471(8) 0.64179(8) 0.0317(3) Uani 1 1 d
C1 C 0.4253(2) 0.42250(17) 0.62913(15) 0.0426(5) Uani 1 1 d
H1C H 0.332(3) 0.4053(16) 0.5858(18) 0.055(6) Uiso 1 1 d
H1C H 0.522(3) 0.3825(17) 0.6050(18) 0.060(6) Uiso 1 1 d
H1A H 0.467(3) 0.490(2) 0.632(2) 0.061(7) Uiso 1 1 d
C2 C 0.5088(2) 0.40193(15) 0.80438(15) 0.0384(4) Uani 1 1 d
H2A H 0.610(3) 0.3609(16) 0.7837(17) 0.051(6) Uiso 1 1 d
H2B H 0.544(2) 0.4693(15) 0.8060(15) 0.032(5) Uiso 1 1 d
C3 C 0.4444(2) 0.36815(15) 0.90605(14) 0.0394(4) Uani 1 1 d
H3B H 0.539(3) 0.3788(16) 0.9580(19) 0.057(6) Uiso 1 1 d
H3A H 0.411(3) 0.2989(16) 0.9031(16) 0.043(5) Uiso 1 1 d
C4 C 0.2298(3) 0.40148(18) 1.02511(15) 0.0485(5) Uani 1 1 d
H4C H 0.309(3) 0.4045(16) 1.0780(19) 0.052(6) Uiso 1 1 d
H4B H 0.187(3) 0.330(2) 1.021(2) 0.075(8) Uiso 1 1 d
H4A H 0.147(3) 0.4477(18) 1.0393(18) 0.059(7) Uiso 1 1 d
C5 C 0.1819(3) 0.64061(15) 0.85648(17) 0.0464(5) Uani 1 1 d
H5C H 0.276(3) 0.6632(19) 0.814(2) 0.071(7) Uiso 1 1 d
H5B H 0.218(3) 0.6108(16) 0.9223(19) 0.050(6) Uiso 1 1 d
H5A H 0.118(3) 0.703(2) 0.8632(19) 0.066(7) Uiso 1 1 d
C6 C 0.0075(2) 0.60550(13) 0.71032(14) 0.0366(4) Uani 1 1 d
H6B H 0.099(3) 0.6340(17) 0.6628(18) 0.057(6) Uiso 1 1 d
H6A H -0.070(3) 0.6606(16) 0.7259(17) 0.047(6) Uiso 1 1 d
C7 C -0.0918(2) 0.52338(14) 0.66051(14) 0.0362(4) Uani 1 1 d
H7B H -0.146(3) 0.5498(16) 0.6013(18) 0.050(6) Uiso 1 1 d
H7A H -0.174(2) 0.4987(15) 0.7025(16) 0.038(5) Uiso 1 1 d
C8 C -0.0568(3) 0.36298(16) 0.58991(15) 0.0429(5) Uani 1 1 d
H8C H 0.032(3) 0.3159(16) 0.5689(16) 0.047(6) Uiso 1 1 d
H8B H -0.137(3) 0.3279(15) 0.6346(16) 0.045(5) Uiso 1 1 d
H8A H -0.116(3) 0.3863(18) 0.534(2) 0.058(7) Uiso 1 1 d
B1 B -0.0524(2) 0.23033(14) 0.85828(14) 0.0320(4) Uani 1 1 d
Li1 Li 0.1495(3) 0.42459(19) 0.78872(19) 0.0287(5) Uani 1 1 d

loop_
_atom_site_aniso_label
_atom_site_aniso_U_11
_atom_site_aniso_U_22
_atom_site_aniso_U_33
_atom_site_aniso_U_23
_atom_site_aniso_U_13
_atom_site_aniso_U_12
F1 0.0600(7) 0.0464(7) 0.0447(7) 0.0137(5) -0.0095(5) -0.0238(5)
F2 0.0423(6) 0.0603(7) 0.0448(6) -0.0026(5) 0.0117(5) -0.0080(5)
F3 0.0469(6) 0.0566(7) 0.0678(8) 0.0070(6) -0.0132(6) 0.0065(5)
F4 0.0707(8) 0.0623(8) 0.0369(6) -0.0143(5) 0.0037(5) -0.0200(6)
O1 0.0261(5) 0.0385(6) 0.0273(6) -0.0031(5) 0.0007(4) -0.0030(5)
O2 0.0396(6) 0.0376(7) 0.0241(6) 0.0007(5) -0.0025(4) 0.0042(5)
O3 0.0360(6) 0.0281(6) 0.0271(6) 0.0018(4) -0.0029(4) 0.0002(4)
O4 0.0276(5) 0.0401(7) 0.0272(6) -0.0006(5) -0.0039(4) -0.0007(5)
C1 0.0369(9) 0.0596(13) 0.0318(9) -0.0024(9) 0.0089(7) -0.0036(9)
C2 0.0246(8) 0.0490(11) 0.0413(10) -0.0018(8) -0.0048(7) 0.0009(7)
C3 0.0363(9) 0.0441(11) 0.0374(10) 0.0036(8) -0.0113(7) 0.0077(8)
C4 0.0622(12) 0.0604(14) 0.0228(9) -0.0002(9) -0.0013(8) -0.0043(11)
C5 0.0582(12) 0.0314(10) 0.0488(12) -0.0057(9) -0.0107(10) -0.0038(9)
C6 0.0394(9) 0.0337(9) 0.0363(9) 0.0093(7) -0.0053(7) 0.0054(7)
C7 0.0274(7) 0.0466(10) 0.0343(9) 0.0080(8) -0.0053(6) 0.0040(7)
C8 0.0464(10) 0.0528(12) 0.0289(9) -0.0059(8) -0.0095(8) -0.0084(9)
B1 0.0329(9) 0.0360(10) 0.0270(9) 0.0027(7) 0.0001(7) -0.0081(7)
Li1 0.0309(12) 0.0306(13) 0.0246(13) 0.0011(10) -0.0021(10) -0.0008(10)

loop_
_atom_type_symbol
_atom_type_description
_atom_type_scat_dispersion_real
_atom_type_scat_dispersion_imag
_atom_type_scat_source
C C 0.0033 0.0016 'International Tables Vol C Tables 4.2.6.8 and 6.1.1.4'
H H 0.0000 0.0000 'International Tables Vol C Tables 4.2.6.8 and 6.1.1.4'
Li Li -0.0003 0.0001 'International Tables Vol C Tables 4.2.6.8 and 6.1.1.4'
B B 0.0013 0.0007 'International Tables Vol C Tables 4.2.6.8 and 6.1.1.4'
O O 0.0106 0.0060 'International Tables Vol C Tables 4.2.6.8 and 6.1.1.4'
F F 0.0171 0.0103 'International Tables Vol C Tables 4.2.6.8 and 6.1.1.4'

loop_
_geom_angle_atom_site_label_1
_geom_angle_atom_site_label_2
_geom_angle_atom_site_label_3
_geom_angle
B1 F1 Li1 150.64(14)
C2 O1 C1 111.66(13)
C2 O1 Li1 111.70(12)
C1 O1 Li1 123.48(13)
C3 O2 C4 112.37(15)
C3 O2 Li1 105.19(12)
C4 O2 Li1 121.90(13)
C5 O3 C6 111.21(14)
C5 O3 Li1 125.47(13)
C6 O3 Li1 112.15(12)
C7 O4 C8 112.71(13)
C7 O4 Li1 103.14(12)
C8 O4 Li1 120.55(13)
O1 C2 C3 107.75(13)
O2 C3 C2 107.57(14)
O3 C6 C7 107.25(14)
O4 C7 C6 107.53(13)
F4 B1 F2 109.62(14)
F4 B1 F3 110.96(16)
F2 B1 F3 110.74(15)
F4 B1 F1 109.05(14)
F2 B1 F1 107.70(15)
F3 B1 F1 108.69(14)
F1 Li1 O3 116.83(13)
F1 Li1 O1 124.24(15)
O3 Li1 O1 118.93(13)
F1 Li1 O2 96.66(12)
O3 Li1 O2 93.02(11)
O1 Li1 O2 81.13(10)
F1 Li1 O4 92.72(11)
O3 Li1 O4 81.14(10)
O1 Li1 O4 95.03(11)
O2 Li1 O4 170.46(14)

loop_
_geom_bond_atom_site_label_1
_geom_bond_atom_site_label_2
_geom_bond_distance
F1 B1 1.417(2)
F1 Li1 1.896(3)
F2 B1 1.375(2)
F3 B1 1.372(2)
F4 B1 1.379(2)
O1 C2 1.420(2)
O1 C1 1.433(2)
O1 Li1 2.001(3)
O2 C3 1.415(2)
O2 C4 1.425(2)
O2 Li1 2.125(3)
O3 C5 1.426(2)
O3 C6 1.430(2)
O3 Li1 1.996(3)
O4 C7 1.417(2)
O4 C8 1.427(2)
O4 Li1 2.142(3)
C2 C3 1.494(3)
C6 C7 1.493(3)
